data_2234728
loop_
_publ_author_name
'Mohamed, Shaaban K.'
'Akkurt, Mehmet'
'Abdelhamid, Antar A.'
'Singh, Kuldip'
'Allahverdiyev, M. A.'

_publ_section_title
;
 2-Amino-4-(4-chlorophenyl)-5-oxo-5,6,7,8-tetrahydro-4<i>H</i>-chromene-3-carbonitrile
;
_journal_coeditor_code LH5452
_journal_issue 5
_journal_name_full 'Acta Crystallographica Section E'
_journal_page_first o1414
_journal_page_last o1415
_journal_paper_doi 10.1107/S1600536812015838
_journal_volume 68
_journal_year 2012
_chemical_formula_iupac 'C16 H13 Cl N2 O2'
_chemical_formula_moiety 'C16 H13 Cl N2 O2'
_chemical_formula_sum 'C16 H13 Cl N2 O2'
_chemical_formula_weight 300.73
_chemical_name_systematic
;
2-Amino-4-(4-chlorophenyl)-5-oxo-5,6,7,8-tetrahydro-4<i>H</i>-chromene-3-
carbonitrile
;
_space_group_IT_number 15
_symmetry_cell_setting monoclinic
_symmetry_space_group_name_Hall '-C 2yc'
_symmetry_space_group_name_H-M 'C 1 2/c 1'
_atom_sites_solution_hydrogens geom
_atom_sites_solution_primary direct
_atom_sites_solution_secondary difmap
_cell_angle_alpha 90
_cell_angle_beta 107.856(5)
_cell_angle_gamma 90
_cell_formula_units_Z 8
_cell_length_a 13.753(4)
_cell_length_b 11.077(3)
_cell_length_c 19.370(6)
_cell_measurement_reflns_used 833
_cell_measurement_temperature 150(2)
_cell_measurement_theta_max 28.210
_cell_measurement_theta_min 2.209
_cell_volume 2808.7(14)
_computing_cell_refinement 'SAINT (Bruker, 2005)'
_computing_data_collection 'APEX2 (Bruker, 2005)'
_computing_data_reduction 'SAINT (Bruker, 2005)'
_computing_molecular_graphics 'ORTEP-3 for Windows (Farrugia, 1997) and PLATON (Spek, 2009)'
_computing_publication_material 'WinGX (Farrugia, 1999) and PLATON (Spek, 2009)'
_computing_structure_refinement 'SHELXL97 (Sheldrick, 2008)'
_computing_structure_solution 'SHELXS97 (Sheldrick, 2008)'
_diffrn_ambient_temperature 150(2)
_diffrn_measured_fraction_theta_full 0.999
_diffrn_measured_fraction_theta_max 0.999
_diffrn_measurement_device_type 'Bruker APEX 2000 CCD area-detector'
_diffrn_measurement_method 'phi and omega scans'
_diffrn_radiation_monochromator graphite
_diffrn_radiation_source 'fine-focus sealed tube'
_diffrn_radiation_type MoK\a
_diffrn_radiation_wavelength 0.71073
_diffrn_reflns_av_R_equivalents 0.0631
_diffrn_reflns_av_sigmaI/netI 0.0490
_diffrn_reflns_limit_h_max 16
_diffrn_reflns_limit_h_min -16
_diffrn_reflns_limit_k_max 13
_diffrn_reflns_limit_k_min -13
_diffrn_reflns_limit_l_max 23
_diffrn_reflns_limit_l_min -23
_diffrn_reflns_number 10643
_diffrn_reflns_reduction_process
;
;
_diffrn_reflns_theta_full 26.00
_diffrn_reflns_theta_max 26.00
_diffrn_reflns_theta_min 2.21
_exptl_absorpt_coefficient_mu 0.278
_exptl_absorpt_correction_T_max 0.981
_exptl_absorpt_correction_T_min 0.914
_exptl_absorpt_correction_type multi-scan
_exptl_absorpt_process_details '(SADABS; Sheldrick, 1996)'
_exptl_crystal_colour colourless
_exptl_crystal_density_diffrn 1.422
_exptl_crystal_density_method 'Not Measured'
_exptl_crystal_description plate
_exptl_crystal_F_000 1248
_exptl_crystal_size_max 0.43
_exptl_crystal_size_mid 0.27
_exptl_crystal_size_min 0.07
_refine_diff_density_max 0.354
_refine_diff_density_min -0.230
_refine_ls_extinction_method none
_refine_ls_goodness_of_fit_ref 1.023
_refine_ls_hydrogen_treatment constr
_refine_ls_matrix_type full
_refine_ls_number_parameters 190
_refine_ls_number_reflns 2755
_refine_ls_number_restraints 0
_refine_ls_restrained_S_all 1.023
_refine_ls_R_factor_all 0.0660
_refine_ls_R_factor_gt 0.0486
_refine_ls_shift/su_max 0.000
_refine_ls_shift/su_mean 0.000
_refine_ls_structure_factor_coef Fsqd
_refine_ls_weighting_details 'calc w=1/[\s^2^(Fo^2^)+(0.0649P)^2^] where P=(Fo^2^+2Fc^2^)/3'
_refine_ls_weighting_scheme calc
_refine_ls_wR_factor_gt 0.1144
_refine_ls_wR_factor_ref 0.1216
_reflns_number_gt 2124
_reflns_number_total 2755
_reflns_threshold_expression I>2\s(I)
_cod_data_source_file lh5452.cif
_cod_data_source_block I
_cod_original_sg_symbol_H-M 'C 2/c'
_cod_database_code 2234728
_cod_database_fobs_code 2234728

loop_
_symmetry_equiv_pos_site_id
_symmetry_equiv_pos_as_xyz
1 x,y,z
2 -x,y,1/2-z
3 -x,-y,-z
4 x,-y,1/2+z
5 1/2+x,1/2+y,z
6 1/2-x,1/2+y,1/2-z
7 1/2-x,1/2-y,-z
8 1/2+x,1/2-y,1/2+z

loop_
_atom_site_aniso_label
_atom_site_aniso_U_11
_atom_site_aniso_U_22
_atom_site_aniso_U_33
_atom_site_aniso_U_12
_atom_site_aniso_U_13
_atom_site_aniso_U_23
Cl1 0.0542(4) 0.0358(4) 0.0625(4) 0.0042(3) 0.0171(3) -0.0181(3)
O1 0.0357(8) 0.0312(9) 0.0545(10) -0.0086(7) 0.0182(7) 0.0011(7)
O2 0.0301(8) 0.0212(7) 0.0432(8) -0.0032(6) 0.0090(6) 0.0040(6)
N1 0.0288(9) 0.0249(9) 0.0471(11) -0.0069(7) 0.0070(8) 0.0050(8)
N2 0.0314(10) 0.0353(11) 0.0633(13) -0.0011(8) 0.0116(9) 0.0139(10)
C1 0.0238(10) 0.0288(12) 0.0460(13) 0.0027(9) 0.0071(9) -0.0091(10)
C2 0.0363(12) 0.0224(11) 0.0545(14) -0.0011(9) 0.0155(10) 0.0015(10)
C3 0.0345(12) 0.0275(11) 0.0383(12) -0.0036(9) 0.0120(9) 0.0030(9)
C4 0.0224(10) 0.0224(10) 0.0366(11) -0.0036(8) 0.0078(8) 0.0000(8)
C5 0.0405(12) 0.0240(11) 0.0390(12) -0.0003(9) 0.0111(10) 0.0028(9)
C6 0.0410(12) 0.0350(13) 0.0359(12) 0.0044(10) 0.0095(10) -0.0001(10)
C7 0.0279(10) 0.0222(10) 0.0309(11) -0.0038(8) 0.0091(8) 0.0027(8)
C8 0.0268(10) 0.0234(11) 0.0319(11) -0.0009(8) 0.0089(8) -0.0005(8)
C9 0.0303(11) 0.0285(12) 0.0344(11) -0.0032(9) 0.0099(9) -0.0045(9)
C10 0.0290(12) 0.0374(13) 0.0759(18) 0.0014(10) 0.0182(11) 0.0005(12)
C11 0.0323(13) 0.0334(13) 0.0691(17) 0.0046(10) 0.0085(12) 0.0082(12)
C12 0.0365(12) 0.0261(11) 0.0441(13) 0.0016(9) 0.0104(10) 0.0042(10)
C13 0.0282(11) 0.0261(11) 0.0316(11) -0.0014(9) 0.0095(8) -0.0025(9)
C14 0.0278(11) 0.0277(11) 0.0287(11) -0.0018(8) 0.0066(8) -0.0004(8)
C15 0.0256(10) 0.0230(10) 0.0311(11) -0.0035(8) 0.0064(8) 0.0008(8)
C16 0.0273(11) 0.0262(11) 0.0356(12) -0.0077(9) 0.0067(9) 0.0032(9)

loop_
_atom_site_type_symbol
_atom_site_label
_atom_site_fract_x
_atom_site_fract_y
_atom_site_fract_z
_atom_site_U_iso_or_equiv
_atom_site_thermal_displace_type
_atom_site_calc_flag
_atom_site_refinement_flags
_atom_site_occupancy
Cl Cl1 0.12556(5) 0.07141(5) 0.22343(4) 0.0510(2) Uani d . 1.000
O O1 -0.04515(11) 0.45923(13) 0.41373(8) 0.0395(5) Uani d . 1.000
O O2 0.20240(10) 0.74455(12) 0.39806(8) 0.0320(4) Uani d . 1.000
N N1 0.37218(13) 0.72339(15) 0.44001(9) 0.0347(6) Uani d . 1.000
N N2 0.41870(14) 0.40760(17) 0.49094(11) 0.0440(7) Uani d . 1.000
C C1 0.13012(15) 0.19541(19) 0.28039(12) 0.0337(7) Uani d . 1.000
C C2 0.12955(16) 0.17534(19) 0.35014(13) 0.0374(7) Uani d . 1.000
C C3 0.13788(15) 0.27229(18) 0.39614(12) 0.0332(7) Uani d . 1.000
C C4 0.14684(14) 0.38895(17) 0.37333(11) 0.0274(6) Uani d . 1.000
C C5 0.14494(16) 0.40667(18) 0.30168(11) 0.0348(7) Uani d . 1.000
C C6 0.13673(16) 0.3107(2) 0.25501(12) 0.0378(7) Uani d . 1.000
C C7 0.16120(14) 0.49363(17) 0.42613(11) 0.0270(6) Uani d . 1.000
C C8 0.08175(14) 0.59034(17) 0.40049(10) 0.0274(6) Uani d . 1.000
C C9 -0.02395(15) 0.55980(18) 0.39594(11) 0.0311(7) Uani d . 1.000
C C10 -0.10332(17) 0.6565(2) 0.37309(14) 0.0470(8) Uani d . 1.000
C C11 -0.07795(17) 0.7496(2) 0.32396(14) 0.0465(8) Uani d . 1.000
C C12 0.02871(15) 0.80147(18) 0.35920(12) 0.0360(7) Uani d . 1.000
C C13 0.10411(15) 0.70407(18) 0.38660(11) 0.0286(6) Uani d . 1.000
C C14 0.28249(15) 0.66677(18) 0.42763(10) 0.0285(6) Uani d . 1.000
C C15 0.26669(14) 0.54985(17) 0.44117(11) 0.0271(6) Uani d . 1.000
C C16 0.35154(15) 0.47326(19) 0.46903(11) 0.0304(7) Uani d . 1.000
H H1A 0.42960 0.68370 0.45910 0.0420 Uiso c R 1.000
H H1B 0.37370 0.80030 0.42910 0.0420 Uiso c R 1.000
H H2 0.12350 0.09570 0.36650 0.0450 Uiso c R 1.000
H H3 0.13750 0.25880 0.44450 0.0400 Uiso c R 1.000
H H5 0.14940 0.48630 0.28470 0.0420 Uiso c R 1.000
H H6 0.13560 0.32360 0.20630 0.0450 Uiso c R 1.000
H H7 0.15570 0.46120 0.47300 0.0320 Uiso c R 1.000
H H10A -0.11020 0.69730 0.41680 0.0560 Uiso c R 1.000
H H10B -0.16990 0.61890 0.34740 0.0560 Uiso c R 1.000
H H11A -0.12890 0.81560 0.31430 0.0560 Uiso c R 1.000
H H11B -0.08110 0.71180 0.27700 0.0560 Uiso c R 1.000
H H12A 0.04920 0.85040 0.32320 0.0430 Uiso c R 1.000
H H12B 0.02750 0.85500 0.39980 0.0430 Uiso c R 1.000

loop_
_atom_type_symbol
_atom_type_description
_atom_type_scat_dispersion_real
_atom_type_scat_dispersion_imag
_atom_type_scat_source
C C 0.0033 0.0016 ' International Tables Vol C Tables 4.2.6.8 and 6.1.1.4'
H H 0.0000 0.0000 ' International Tables Vol C Tables 4.2.6.8 and 6.1.1.4'
Cl Cl 0.1484 0.1585 ' International Tables Vol C Tables 4.2.6.8 and 6.1.1.4'
N N 0.0061 0.0033 ' International Tables Vol C Tables 4.2.6.8 and 6.1.1.4'
O O 0.0106 0.0060 ' International Tables Vol C Tables 4.2.6.8 and 6.1.1.4'

loop_
_geom_angle_atom_site_label_1
_geom_angle_atom_site_label_2
_geom_angle_atom_site_label_3
_geom_angle
_geom_angle_publ_flag
C13 O2 C14 118.95(15) no
H1A N1 H1B 120.00 no
C14 N1 H1A 120.00 no
C14 N1 H1B 120.00 no
Cl1 C1 C2 118.92(16) no
C2 C1 C6 121.4(2) no
Cl1 C1 C6 119.64(17) no
C1 C2 C3 119.1(2) no
C2 C3 C4 121.3(2) no
C3 C4 C7 120.28(18) no
C3 C4 C5 118.24(18) no
C5 C4 C7 121.46(17) no
C4 C5 C6 121.16(19) no
C1 C6 C5 118.8(2) no
C8 C7 C15 109.00(16) no
C4 C7 C8 113.00(17) no
C4 C7 C15 111.14(16) no
C7 C8 C9 117.51(17) no
C7 C8 C13 123.17(19) no
C9 C8 C13 119.15(18) no
O1 C9 C8 120.54(19) no
C8 C9 C10 118.15(18) no
O1 C9 C10 121.2(2) no
C9 C10 C11 112.7(2) no
C10 C11 C12 110.5(2) no
C11 C12 C13 110.97(17) no
O2 C13 C8 123.17(18) no
O2 C13 C12 111.50(17) no
C8 C13 C12 125.3(2) no
N1 C14 C15 127.46(19) no
O2 C14 N1 110.92(17) no
O2 C14 C15 121.62(19) no
C7 C15 C14 123.71(18) no
C7 C15 C16 117.10(17) no
C14 C15 C16 119.17(19) no
N2 C16 C15 177.8(2) no
C1 C2 H2 120.00 no
C3 C2 H2 120.00 no
C2 C3 H3 119.00 no
C4 C3 H3 119.00 no
C4 C5 H5 119.00 no
C6 C5 H5 119.00 no
C1 C6 H6 121.00 no
C5 C6 H6 121.00 no
C4 C7 H7 108.00 no
C8 C7 H7 108.00 no
C15 C7 H7 108.00 no
C9 C10 H10A 109.00 no
C9 C10 H10B 109.00 no
C11 C10 H10A 109.00 no
C11 C10 H10B 109.00 no
H10A C10 H10B 108.00 no
C10 C11 H11A 110.00 no
C10 C11 H11B 110.00 no
C12 C11 H11A 109.00 no
C12 C11 H11B 110.00 no
H11A C11 H11B 108.00 no
C11 C12 H12A 109.00 no
C11 C12 H12B 109.00 no
C13 C12 H12A 109.00 no
C13 C12 H12B 109.00 no
H12A C12 H12B 108.00 no

loop_
_geom_bond_atom_site_label_1
_geom_bond_atom_site_label_2
_geom_bond_distance
_geom_bond_publ_flag
Cl1 C1 1.751(2) no
O1 C9 1.227(3) no
O2 C13 1.376(3) no
O2 C14 1.377(3) no
N1 C14 1.338(3) no
N2 C16 1.150(3) no
N1 H1B 0.8800 no
N1 H1A 0.8800 no
C1 C6 1.381(3) no
C1 C2 1.372(3) no
C2 C3 1.378(3) no
C3 C4 1.383(3) no
C4 C7 1.518(3) no
C4 C5 1.394(3) no
C5 C6 1.378(3) no
C7 C8 1.502(3) no
C7 C15 1.523(3) no
C8 C9 1.469(3) no
C8 C13 1.343(3) no
C9 C10 1.496(3) no
C10 C11 1.515(3) no
C11 C12 1.528(3) no
C12 C13 1.478(3) no
C14 C15 1.352(3) no
C15 C16 1.410(3) no
C2 H2 0.9500 no
C3 H3 0.9500 no
C5 H5 0.9500 no
C6 H6 0.9500 no
C7 H7 1.0000 no
C10 H10A 0.9900 no
C10 H10B 0.9900 no
C11 H11A 0.9900 no
C11 H11B 0.9900 no
C12 H12A 0.9900 no
C12 H12B 0.9900 no

loop_
_geom_hbond_atom_site_label_D
_geom_hbond_atom_site_label_H
_geom_hbond_atom_site_label_A
_geom_hbond_site_symmetry_A
_geom_hbond_distance_DH
_geom_hbond_distance_HA
_geom_hbond_distance_DA
_geom_hbond_angle_DHA
_geom_hbond_publ_flag
N1 H1A N2 3_666 0.88 2.25 3.132(3) 177 yes
N1 H1B O1 5_555 0.88 2.15 2.955(2) 151 yes
C3 H3 N2 7_556 0.95 2.48 3.226(3) 135 yes

loop_
_geom_torsion_atom_site_label_1
_geom_torsion_atom_site_label_2
_geom_torsion_atom_site_label_3
_geom_torsion_atom_site_label_4
_geom_torsion
_geom_torsion_publ_flag
C13 O2 C14 N1 -175.33(16) no
C13 O2 C14 C15 4.4(3) no
C14 O2 C13 C8 -2.4(3) no
C14 O2 C13 C12 176.27(17) no
Cl1 C1 C2 C3 177.03(18) no
Cl1 C1 C6 C5 -177.07(18) no
C2 C1 C6 C5 1.3(3) no
C6 C1 C2 C3 -1.4(3) no
C1 C2 C3 C4 -0.1(3) no
C2 C3 C4 C7 -177.0(2) no
C2 C3 C4 C5 1.4(3) no
C3 C4 C7 C15 112.8(2) no
C3 C4 C7 C8 -124.3(2) no
C3 C4 C5 C6 -1.5(3) no
C5 C4 C7 C8 57.4(3) no
C5 C4 C7 C15 -65.5(2) no
C7 C4 C5 C6 176.9(2) no
C4 C5 C6 C1 0.1(3) no
C4 C7 C15 C14 120.7(2) no
C4 C7 C15 C16 -57.6(2) no
C8 C7 C15 C14 -4.5(3) no
C4 C7 C8 C9 67.0(2) no
C4 C7 C8 C13 -117.7(2) no
C15 C7 C8 C9 -168.89(17) no
C15 C7 C8 C13 6.4(3) no
C8 C7 C15 C16 177.19(17) no
C13 C8 C9 C10 2.3(3) no
C7 C8 C13 C12 178.03(19) no
C9 C8 C13 O2 171.79(18) no
C7 C8 C13 O2 -3.5(3) no
C7 C8 C9 O1 1.2(3) no
C7 C8 C9 C10 177.81(18) no
C13 C8 C9 O1 -174.36(19) no
C9 C8 C13 C12 -6.7(3) no
O1 C9 C10 C11 -154.9(2) no
C8 C9 C10 C11 28.4(3) no
C9 C10 C11 C12 -53.7(3) no
C10 C11 C12 C13 48.8(2) no
C11 C12 C13 O2 161.65(18) no
C11 C12 C13 C8 -19.7(3) no
O2 C14 C15 C7 -0.6(3) no
O2 C14 C15 C16 177.71(18) no
N1 C14 C15 C7 179.11(19) no
N1 C14 C15 C16 -2.6(3) no

loop_
_cod_related_entry_id
_cod_related_entry_database
_cod_related_entry_code
1 ChemSpider 2019507
